data_2311339
loop_
_publ_author_name
'Neumann, Tristan'
'Jess, Inke'
'N\"ather, Christian'

_publ_section_title
;
 Crystal structure of
 tetra-kis-(isonicotinamide-\kN)bis-(thio-cyanato-\kN)cobalt(II)-isonicotinamide-ethanol
 (1/2/1).
;
_journal_coeditor_code WM5305
_journal_issue 'Pt 8'
_journal_name_full 'Acta crystallographica. Section E, Crystallographic communications'
_journal_page_first 1077
_journal_page_last 1080
_journal_paper_doi 10.1107/S2056989016010951
_journal_volume 72
_journal_year 2016
_chemical_formula_iupac '[Co (N C S)2 (C6 H6 N2 O)4], 2C6 H6 N2 O, C2 H6 O'
_chemical_formula_moiety 'C26 H24 Co N10 O4 S2, 2(C6 H6 N2 O), C2 H6 O'
_chemical_formula_sum 'C40 H42 Co N14 O7 S2'
_chemical_formula_weight 953.92
_chemical_name_systematic
'Tetrakis(isonicotinamide-\k<i>N</i>)bis(thiocyanato-\k<i>N</i>)cobalt(II)--isonicotinamide--ethanol (1/2/1)'
_space_group_crystal_system triclinic
_space_group_IT_number 2
_space_group_name_Hall '-P 1'
_space_group_name_H-M_alt 'P -1'
_atom_sites_solution_hydrogens geom
_audit_creation_method SHELXL-2014
_cell_angle_alpha 104.027(3)
_cell_angle_beta 97.256(3)
_cell_angle_gamma 109.576(3)
_cell_formula_units_Z 2
_cell_length_a 9.1877(4)
_cell_length_b 13.6779(5)
_cell_length_c 20.3185(8)
_cell_measurement_reflns_used 9885
_cell_measurement_temperature 200(2)
_cell_measurement_theta_max 54.0
_cell_measurement_theta_min 3.3
_cell_volume 2273.13(17)
_computing_cell_refinement
;
X-AREA (Stoe, 2008)
;
_computing_data_collection
;
X-AREA (Stoe, 2008)
;
_computing_data_reduction
;
X-AREA (Stoe, 2008)
;
_computing_molecular_graphics
;
XP in SHELXTL (Sheldrick, 2008) and DIAMOND (Brandenburg, 1999)
;
_computing_publication_material
;
publCIF (Westrip, 2010)
;
_computing_structure_refinement
;
SHELXL2014 (Sheldrick, 2015)
;
_computing_structure_solution
;
SHELXS97 (Sheldrick, 2008)
;
_diffrn_ambient_temperature 200(2)
_diffrn_measured_fraction_theta_full 0.995
_diffrn_measured_fraction_theta_max 0.994
_diffrn_measurement_device_type 'Stoe IPDS-2'
_diffrn_measurement_method 'Omega scans'
_diffrn_radiation_type MoK\a
_diffrn_radiation_wavelength 0.71073
_diffrn_reflns_av_R_equivalents 0.0440
_diffrn_reflns_limit_h_max 10
_diffrn_reflns_limit_h_min -11
_diffrn_reflns_limit_k_max 17
_diffrn_reflns_limit_k_min -17
_diffrn_reflns_limit_l_max 25
_diffrn_reflns_limit_l_min -24
_diffrn_reflns_number 23938
_diffrn_reflns_theta_full 25.242
_diffrn_reflns_theta_max 27.005
_diffrn_reflns_theta_min 1.659
_exptl_absorpt_coefficient_mu 0.533
_exptl_absorpt_correction_T_max 0.8053
_exptl_absorpt_correction_T_min 0.6370
_exptl_absorpt_correction_type numerical
_exptl_absorpt_process_details
;
(X-SHAPE and X-RED32; Stoe, 2008)
;
_exptl_crystal_colour red
_exptl_crystal_density_diffrn 1.394
_exptl_crystal_description block
_exptl_crystal_F_000 990
_exptl_crystal_size_max 0.42
_exptl_crystal_size_mid 0.35
_exptl_crystal_size_min 0.25
_refine_diff_density_max 0.751
_refine_diff_density_min -0.390
_refine_ls_extinction_method none
_refine_ls_goodness_of_fit_ref 1.098
_refine_ls_hydrogen_treatment constr
_refine_ls_matrix_type full
_refine_ls_number_parameters 606
_refine_ls_number_reflns 9885
_refine_ls_number_restraints 0
_refine_ls_restrained_S_all 1.098
_refine_ls_R_factor_all 0.0701
_refine_ls_R_factor_gt 0.0541
_refine_ls_shift/su_max 0.001
_refine_ls_shift/su_mean 0.000
_refine_ls_structure_factor_coef Fsqd
_refine_ls_weighting_details 'w=1/[\s^2^(Fo^2^)+(0.0507P)^2^+3.0411P] where P=(Fo^2^+2Fc^2^)/3'
_refine_ls_weighting_scheme calc
_refine_ls_wR_factor_gt 0.1346
_refine_ls_wR_factor_ref 0.1420
_reflns_number_gt 8035
_reflns_number_total 9885
_reflns_threshold_expression 'I > 2\s(I)'
_cod_data_source_file wm5305sup1.cif
_cod_data_source_block I
_cod_original_cell_volume 2273.12(17)
_cod_database_code 2311339
_shelx_space_group_comment
;
The symmetry employed for this shelxl refinement is uniquely defined
by the following loop, which should always be used as a source of
symmetry information in preference to the above space-group names.
They are only intended as comments.
;
_shelxl_version_number 2.014

loop_
_space_group_symop_operation_xyz
'x, y, z'
'-x, -y, -z'

loop_
_atom_site_type_symbol
_atom_site_label
_atom_site_fract_x
_atom_site_fract_y
_atom_site_fract_z
_atom_site_U_iso_or_equiv
_atom_site_adp_type
_atom_site_calc_flag
_atom_site_occupancy
_atom_site_disorder_assembly
_atom_site_disorder_group
Co Co1 0.61592(5) 0.35492(3) 0.21691(2) 0.02592(11) Uani d 1 . .
N N1 0.8459(3) 0.4542(2) 0.22065(14) 0.0336(6) Uani d 1 . .
C C1 0.9652(4) 0.4826(2) 0.20375(15) 0.0304(6) Uani d 1 . .
S S1 1.13121(10) 0.52353(9) 0.17835(5) 0.0467(2) Uani d 1 . .
N N2 0.3879(3) 0.2543(2) 0.21571(14) 0.0361(6) Uani d 1 . .
C C2 0.2534(4) 0.2022(2) 0.20567(15) 0.0307(6) Uani d 1 . .
S S2 0.06525(11) 0.12699(8) 0.18989(5) 0.0497(2) Uani d 1 . .
N N11 0.5978(3) 0.4880(2) 0.29563(13) 0.0297(5) Uani d 1 . .
C C11 0.4652(4) 0.5085(3) 0.29031(16) 0.0357(7) Uani d 1 . .
H H11 0.3771 0.4615 0.2530 0.043 Uiso calc 1 . .
C C12 0.4506(4) 0.5955(3) 0.33693(17) 0.0363(7) Uani d 1 . .
H H12 0.3547 0.6080 0.3310 0.044 Uiso calc 1 . .
C C13 0.5767(4) 0.6641(2) 0.39224(16) 0.0302(6) Uani d 1 . .
C C14 0.7152(4) 0.6439(3) 0.39744(16) 0.0335(6) Uani d 1 . .
H H14 0.8048 0.6895 0.4344 0.040 Uiso calc 1 . .
C C15 0.7213(4) 0.5563(2) 0.34796(16) 0.0316(6) Uani d 1 . .
H H15 0.8175 0.5442 0.3514 0.038 Uiso calc 1 . .
C C16 0.5541(4) 0.7534(3) 0.44494(16) 0.0335(6) Uani d 1 . .
O O11 0.4191(3) 0.7524(2) 0.44465(12) 0.0401(5) Uani d 1 . .
N N12 0.6808(4) 0.8311(3) 0.49009(18) 0.0560(9) Uani d 1 . .
H H12A 0.6701 0.8842 0.5211 0.067 Uiso calc 1 . .
H H12B 0.7755 0.8297 0.4891 0.067 Uiso calc 1 . .
N N21 0.6386(3) 0.2271(2) 0.13538(13) 0.0307(5) Uani d 1 . .
C C21 0.5924(4) 0.1226(2) 0.13461(16) 0.0312(6) Uani d 1 . .
H H21 0.5311 0.1002 0.1665 0.037 Uiso calc 1 . .
C C22 0.6302(4) 0.0461(2) 0.08948(16) 0.0319(6) Uani d 1 . .
H H22 0.5951 -0.0271 0.0906 0.038 Uiso calc 1 . .
C C23 0.7195(3) 0.0771(2) 0.04279(15) 0.0282(6) Uani d 1 . .
C C24 0.7621(4) 0.1837(2) 0.04143(16) 0.0344(7) Uani d 1 . .
H H24 0.8198 0.2074 0.0088 0.041 Uiso calc 1 . .
C C25 0.7195(4) 0.2552(2) 0.08825(16) 0.0346(7) Uani d 1 . .
H H25 0.7494 0.3280 0.0868 0.041 Uiso calc 1 . .
C C26 0.7649(4) -0.0066(2) -0.00419(15) 0.0309(6) Uani d 1 . .
O O21 0.7255(3) -0.09870(17) 0.00063(12) 0.0410(5) Uani d 1 . .
N N22 0.8473(4) 0.0237(2) -0.04995(15) 0.0406(6) Uani d 1 . .
H H22A 0.8752 -0.0233 -0.0781 0.049 Uiso calc 1 . .
H H22B 0.8739 0.0907 -0.0522 0.049 Uiso calc 1 . .
N N31 0.7061(3) 0.2929(2) 0.29549(13) 0.0303(5) Uani d 1 . .
C C31 0.6391(4) 0.2855(3) 0.34932(16) 0.0313(6) Uani d 1 . .
H H31 0.5510 0.3067 0.3519 0.038 Uiso calc 1 . .
C C32 0.6913(4) 0.2485(3) 0.40192(16) 0.0318(6) Uani d 1 . .
H H32 0.6415 0.2460 0.4400 0.038 Uiso calc 1 . .
C C33 0.8176(4) 0.2152(2) 0.39785(15) 0.0300(6) Uani d 1 . .
C C34 0.8853(4) 0.2197(3) 0.34056(17) 0.0365(7) Uani d 1 . .
H H34 0.9702 0.1957 0.3353 0.044 Uiso calc 1 . .
C C35 0.8271(4) 0.2594(3) 0.29166(16) 0.0348(7) Uani d 1 . .
H H35 0.8752 0.2634 0.2531 0.042 Uiso calc 1 . .
C C36 0.8902(4) 0.1787(3) 0.45389(16) 0.0335(6) Uani d 1 . .
O O31 1.0142(3) 0.1628(2) 0.44981(13) 0.0444(6) Uani d 1 . .
N N32 0.8179(4) 0.1652(3) 0.50476(16) 0.0490(8) Uani d 1 . .
H H32A 0.8575 0.1440 0.5379 0.059 Uiso calc 1 . .
H H32B 0.7299 0.1774 0.5056 0.059 Uiso calc 1 . .
N N41 0.5176(3) 0.4126(2) 0.13757(13) 0.0306(5) Uani d 1 . .
C C41 0.3896(4) 0.3416(2) 0.08872(16) 0.0353(7) Uani d 1 . .
H H41 0.3594 0.2664 0.0844 0.042 Uiso calc 1 . .
C C42 0.2986(4) 0.3719(3) 0.04405(16) 0.0346(7) Uani d 1 . .
H H42 0.2092 0.3183 0.0097 0.041 Uiso calc 1 . .
C C43 0.3392(3) 0.4808(2) 0.05005(15) 0.0279(6) Uani d 1 . .
C C44 0.4744(4) 0.5551(2) 0.09968(17) 0.0325(6) Uani d 1 . .
H H44 0.5079 0.6307 0.1046 0.039 Uiso calc 1 . .
C C45 0.5596(4) 0.5178(2) 0.14181(16) 0.0319(6) Uani d 1 . .
H H45 0.6523 0.5694 0.1753 0.038 Uiso calc 1 . .
C C46 0.2421(4) 0.5236(3) 0.00764(15) 0.0313(6) Uani d 1 . .
O O41 0.2731(3) 0.62182(19) 0.02170(13) 0.0428(6) Uani d 1 . .
N N42 0.1222(3) 0.4499(2) -0.04437(15) 0.0390(6) Uani d 1 . .
H H42A 0.0620 0.4713 -0.0701 0.047 Uiso calc 1 . .
H H42B 0.1037 0.3801 -0.0529 0.047 Uiso calc 1 . .
N N51 0.6258(4) 0.9683(2) 0.61213(16) 0.0460(7) Uani d 1 . .
C C51 0.5455(5) 1.0340(3) 0.61289(19) 0.0459(8) Uani d 1 . .
H H51 0.5017 1.0398 0.5698 0.055 Uiso calc 1 . .
C C52 0.5234(4) 1.0931(3) 0.67293(18) 0.0406(7) Uani d 1 . .
H H52 0.4627 1.1370 0.6710 0.049 Uiso calc 1 . .
C C53 0.5905(4) 1.0883(3) 0.73626(17) 0.0344(6) Uani d 1 . .
C C54 0.6730(4) 1.0196(3) 0.73642(19) 0.0397(7) Uani d 1 . .
H H54 0.7194 1.0129 0.7788 0.048 Uiso calc 1 . .
C C55 0.6854(4) 0.9609(3) 0.6724(2) 0.0447(8) Uani d 1 . .
H H55 0.7398 0.9128 0.6722 0.054 Uiso calc 1 . .
C C56 0.5693(4) 1.1562(3) 0.80151(18) 0.0405(7) Uani d 1 . .
O O51 0.4479(3) 1.1764(3) 0.79954(15) 0.0655(9) Uani d 1 . .
N N52 0.6846(3) 1.1943(2) 0.85867(15) 0.0406(6) Uani d 1 . .
H H52A 0.6762 1.2358 0.8973 0.049 Uiso calc 1 . .
H H52B 0.7693 1.1779 0.8578 0.049 Uiso calc 1 . .
N N61 1.0108(4) -0.1655(3) 0.36132(16) 0.0445(7) Uani d 1 . .
C C61 1.0359(4) -0.2371(3) 0.3113(2) 0.0429(8) Uani d 1 . .
H H61 1.0812 -0.2845 0.3245 0.052 Uiso calc 1 . .
C C62 1.0002(4) -0.2467(3) 0.24140(19) 0.0377(7) Uani d 1 . .
H H62 1.0214 -0.2988 0.2078 0.045 Uiso calc 1 . .
C C63 0.9329(3) -0.1788(2) 0.22133(17) 0.0317(6) Uani d 1 . .
C C64 0.9026(4) -0.1056(3) 0.27224(17) 0.0355(7) Uani d 1 . .
H H64 0.8538 -0.0592 0.2602 0.043 Uiso calc 1 . .
C C65 0.9444(4) -0.1010(3) 0.34117(19) 0.0429(8) Uani d 1 . .
H H65 0.9250 -0.0494 0.3759 0.051 Uiso calc 1 . .
C C66 0.9038(4) -0.1824(2) 0.14579(15) 0.0292(6) Uani d 1 . .
O O61 0.9960(3) -0.20254(18) 0.10943(12) 0.0367(5) Uani d 1 . .
N N62 0.7810(3) -0.1622(2) 0.12232(14) 0.0365(6) Uani d 1 . .
H H62A 0.7600 -0.1624 0.0788 0.044 Uiso calc 1 . .
H H62B 0.7194 -0.1484 0.1501 0.044 Uiso calc 1 . .
C C71 0.678(2) 0.5974(12) 0.5795(11) 0.106(6) Uani d 0.4 A 1
H H71A 0.5657 0.5518 0.5749 0.127 Uiso calc 0.4 A 1
H H71B 0.7317 0.6140 0.6286 0.127 Uiso calc 0.4 A 1
C C72 0.742(3) 0.526(3) 0.5390(12) 0.095(8) Uani d 0.4 A 1
H H72A 0.7252 0.4627 0.5554 0.142 Uiso calc 0.4 A 1
H H72B 0.6874 0.5028 0.4899 0.142 Uiso calc 0.4 A 1
H H72C 0.8553 0.5657 0.5442 0.142 Uiso calc 0.4 A 1
O O71 0.6780(16) 0.6932(13) 0.5727(8) 0.122(4) Uani d 0.4 A 1
H H71 0.7702 0.7335 0.5731 0.182 Uiso calc 0.4 A 1
C C81 0.9012(14) 0.5036(8) 0.5864(8) 0.111(4) Uani d 0.6 B 2
H H81A 1.0100 0.5458 0.5836 0.133 Uiso calc 0.6 B 2
H H81B 0.8927 0.5336 0.6346 0.133 Uiso calc 0.6 B 2
C C82 0.802(2) 0.531(2) 0.5447(13) 0.137(10) Uani d 0.6 B 2
H H82A 0.8318 0.6097 0.5598 0.205 Uiso calc 0.6 B 2
H H82B 0.8111 0.5068 0.4963 0.205 Uiso calc 0.6 B 2
H H82C 0.6926 0.4945 0.5478 0.205 Uiso calc 0.6 B 2
O O81 0.8947(8) 0.4053(5) 0.5805(5) 0.096(2) Uani d 0.6 B 2
H H81 0.8285 0.3619 0.5439 0.145 Uiso calc 0.6 B 2

loop_
_atom_site_aniso_label
_atom_site_aniso_U_11
_atom_site_aniso_U_22
_atom_site_aniso_U_33
_atom_site_aniso_U_12
_atom_site_aniso_U_13
_atom_site_aniso_U_23
Co1 0.0294(2) 0.02770(19) 0.02199(19) 0.01389(16) 0.00461(15) 0.00611(14)
N1 0.0332(14) 0.0347(13) 0.0328(14) 0.0136(11) 0.0090(11) 0.0081(11)
C1 0.0347(16) 0.0326(15) 0.0265(14) 0.0175(13) 0.0046(12) 0.0083(12)
S1 0.0337(4) 0.0697(6) 0.0498(5) 0.0260(4) 0.0163(4) 0.0288(5)
N2 0.0343(14) 0.0376(14) 0.0356(14) 0.0141(12) 0.0046(11) 0.0108(11)
C2 0.0342(16) 0.0330(15) 0.0262(14) 0.0159(13) 0.0082(12) 0.0062(12)
S2 0.0331(4) 0.0516(5) 0.0533(5) 0.0102(4) 0.0159(4) 0.0018(4)
N11 0.0324(13) 0.0331(13) 0.0239(12) 0.0164(11) 0.0043(10) 0.0046(10)
C11 0.0336(16) 0.0433(17) 0.0279(15) 0.0198(14) 0.0010(12) 0.0025(13)
C12 0.0338(16) 0.0438(17) 0.0324(16) 0.0222(14) 0.0035(13) 0.0052(13)
C13 0.0317(15) 0.0335(15) 0.0280(14) 0.0158(12) 0.0096(12) 0.0076(12)
C14 0.0315(15) 0.0343(15) 0.0309(15) 0.0143(13) 0.0042(12) 0.0018(12)
C15 0.0279(14) 0.0366(15) 0.0291(15) 0.0160(12) 0.0039(12) 0.0040(12)
C16 0.0351(16) 0.0368(16) 0.0313(15) 0.0191(13) 0.0081(13) 0.0071(13)
O11 0.0372(12) 0.0475(13) 0.0394(13) 0.0247(11) 0.0120(10) 0.0059(10)
N12 0.0380(16) 0.0531(18) 0.059(2) 0.0232(15) 0.0022(14) -0.0179(15)
N21 0.0387(14) 0.0302(12) 0.0260(12) 0.0180(11) 0.0053(10) 0.0077(10)
C21 0.0348(15) 0.0316(15) 0.0303(15) 0.0142(12) 0.0100(12) 0.0114(12)
C22 0.0349(15) 0.0271(14) 0.0331(15) 0.0111(12) 0.0062(13) 0.0098(12)
C23 0.0326(15) 0.0275(13) 0.0221(13) 0.0129(12) -0.0001(11) 0.0043(11)
C24 0.0494(18) 0.0315(15) 0.0247(14) 0.0163(14) 0.0112(13) 0.0099(12)
C25 0.0534(19) 0.0260(14) 0.0271(15) 0.0166(14) 0.0117(14) 0.0095(12)
C26 0.0344(15) 0.0293(14) 0.0258(14) 0.0125(12) 0.0018(12) 0.0047(11)
O21 0.0643(16) 0.0288(11) 0.0333(12) 0.0224(11) 0.0129(11) 0.0078(9)
N22 0.0535(17) 0.0324(13) 0.0403(16) 0.0196(13) 0.0216(13) 0.0089(12)
N31 0.0322(13) 0.0379(13) 0.0251(12) 0.0176(11) 0.0065(10) 0.0110(10)
C31 0.0301(15) 0.0414(16) 0.0276(15) 0.0181(13) 0.0084(12) 0.0123(12)
C32 0.0330(15) 0.0416(16) 0.0261(14) 0.0173(13) 0.0089(12) 0.0140(12)
C33 0.0306(14) 0.0342(15) 0.0263(14) 0.0144(12) 0.0052(12) 0.0084(12)
C34 0.0385(17) 0.0498(19) 0.0305(16) 0.0278(15) 0.0095(13) 0.0117(14)
C35 0.0370(16) 0.0507(18) 0.0258(15) 0.0248(15) 0.0125(12) 0.0133(13)
C36 0.0348(16) 0.0392(16) 0.0290(15) 0.0186(13) 0.0046(12) 0.0096(13)
O31 0.0434(13) 0.0684(16) 0.0370(13) 0.0367(13) 0.0098(10) 0.0210(12)
N32 0.0450(17) 0.084(2) 0.0408(16) 0.0394(17) 0.0153(13) 0.0352(17)
N41 0.0368(13) 0.0313(12) 0.0251(12) 0.0172(11) 0.0041(10) 0.0064(10)
C41 0.0502(19) 0.0257(14) 0.0261(15) 0.0162(13) -0.0004(13) 0.0030(11)
C42 0.0422(17) 0.0320(15) 0.0250(14) 0.0150(13) -0.0010(13) 0.0040(12)
C43 0.0324(14) 0.0336(14) 0.0232(13) 0.0167(12) 0.0107(11) 0.0102(11)
C44 0.0349(16) 0.0276(14) 0.0361(16) 0.0114(12) 0.0084(13) 0.0122(12)
C45 0.0311(15) 0.0305(14) 0.0310(15) 0.0097(12) 0.0042(12) 0.0085(12)
C46 0.0379(16) 0.0378(16) 0.0254(14) 0.0198(13) 0.0107(12) 0.0126(12)
O41 0.0587(15) 0.0357(12) 0.0384(13) 0.0232(11) 0.0045(11) 0.0144(10)
N42 0.0413(15) 0.0409(15) 0.0371(15) 0.0212(13) -0.0002(12) 0.0125(12)
N51 0.0463(17) 0.0402(16) 0.0415(17) 0.0134(13) 0.0096(14) -0.0006(13)
C51 0.052(2) 0.048(2) 0.0357(18) 0.0201(17) 0.0089(16) 0.0080(15)
C52 0.0428(18) 0.0433(18) 0.0354(17) 0.0198(15) 0.0057(14) 0.0079(14)
C53 0.0294(15) 0.0380(16) 0.0328(16) 0.0112(13) 0.0090(12) 0.0070(13)
C54 0.0361(17) 0.0373(17) 0.0421(18) 0.0120(14) 0.0060(14) 0.0097(14)
C55 0.0404(18) 0.0334(17) 0.054(2) 0.0139(15) 0.0079(16) 0.0049(15)
C56 0.0352(17) 0.052(2) 0.0369(17) 0.0205(15) 0.0128(14) 0.0110(15)
O51 0.0451(15) 0.109(3) 0.0438(15) 0.0458(17) 0.0086(12) 0.0024(16)
N52 0.0380(15) 0.0519(17) 0.0300(14) 0.0213(13) 0.0050(12) 0.0045(12)
N61 0.0411(16) 0.0533(17) 0.0388(16) 0.0142(14) 0.0039(13) 0.0217(14)
C61 0.0440(19) 0.0446(19) 0.046(2) 0.0190(16) 0.0059(16) 0.0236(16)
C62 0.0389(17) 0.0339(16) 0.0440(18) 0.0154(14) 0.0089(14) 0.0166(14)
C63 0.0259(14) 0.0318(15) 0.0349(16) 0.0087(12) 0.0021(12) 0.0117(12)
C64 0.0352(16) 0.0432(17) 0.0314(16) 0.0195(14) 0.0058(13) 0.0118(13)
C65 0.0422(18) 0.051(2) 0.0350(17) 0.0186(16) 0.0071(14) 0.0112(15)
C66 0.0314(14) 0.0265(13) 0.0289(14) 0.0106(12) 0.0056(12) 0.0081(11)
O61 0.0379(12) 0.0409(12) 0.0349(12) 0.0194(10) 0.0093(10) 0.0109(10)
N62 0.0386(14) 0.0471(15) 0.0296(13) 0.0219(13) 0.0083(11) 0.0135(12)
C71 0.125(14) 0.056(8) 0.129(15) 0.016(9) 0.034(12) 0.038(9)
C72 0.12(2) 0.091(15) 0.071(12) 0.022(16) 0.041(14) 0.036(11)
O71 0.108(9) 0.155(12) 0.136(11) 0.059(9) 0.054(9) 0.077(10)
C81 0.091(7) 0.065(6) 0.169(13) 0.017(5) 0.006(8) 0.051(7)
C82 0.096(13) 0.088(10) 0.167(17) -0.029(9) -0.051(11) 0.070(11)
O81 0.064(4) 0.073(4) 0.132(7) 0.014(3) 0.001(4) 0.023(4)

loop_
_atom_type_symbol
_atom_type_description
_atom_type_scat_dispersion_real
_atom_type_scat_dispersion_imag
_atom_type_scat_source
C C 0.0033 0.0016 'International Tables Vol C Tables 4.2.6.8 and 6.1.1.4'
H H 0.0000 0.0000 'International Tables Vol C Tables 4.2.6.8 and 6.1.1.4'
N N 0.0061 0.0033 'International Tables Vol C Tables 4.2.6.8 and 6.1.1.4'
O O 0.0106 0.0060 'International Tables Vol C Tables 4.2.6.8 and 6.1.1.4'
S S 0.1246 0.1234 'International Tables Vol C Tables 4.2.6.8 and 6.1.1.4'
Co Co 0.3494 0.9721 'International Tables Vol C Tables 4.2.6.8 and 6.1.1.4'

loop_
_geom_angle_atom_site_label_1
_geom_angle_atom_site_label_2
_geom_angle_atom_site_label_3
_geom_angle
N1 Co1 N2 178.32(11)
N1 Co1 N31 90.01(10)
N2 Co1 N31 88.33(10)
N1 Co1 N11 89.42(10)
N2 Co1 N11 90.36(10)
N31 Co1 N11 92.30(9)
N1 Co1 N41 91.91(10)
N2 Co1 N41 89.74(10)
N31 Co1 N41 178.04(10)
N11 Co1 N41 88.09(9)
N1 Co1 N21 88.74(10)
N2 Co1 N21 91.53(10)
N31 Co1 N21 89.72(9)
N11 Co1 N21 177.27(10)
N41 Co1 N21 89.95(9)
C1 N1 Co1 158.0(2)
N1 C1 S1 178.5(3)
C2 N2 Co1 169.1(3)
N2 C2 S2 178.5(3)
C11 N11 C15 117.6(3)
C11 N11 Co1 120.6(2)
C15 N11 Co1 121.68(19)
N11 C11 C12 122.8(3)
N11 C11 H11 118.6
C12 C11 H11 118.6
C13 C12 C11 119.5(3)
C13 C12 H12 120.2
C11 C12 H12 120.2
C12 C13 C14 117.9(3)
C12 C13 C16 118.5(3)
C14 C13 C16 123.6(3)
C13 C14 C15 119.1(3)
C13 C14 H14 120.4
C15 C14 H14 120.4
N11 C15 C14 123.1(3)
N11 C15 H15 118.5
C14 C15 H15 118.5
O11 C16 N12 122.0(3)
O11 C16 C13 119.4(3)
N12 C16 C13 118.6(3)
C16 N12 H12A 120.0
C16 N12 H12B 120.0
H12A N12 H12B 120.0
C25 N21 C21 117.2(3)
C25 N21 Co1 118.8(2)
C21 N21 Co1 123.5(2)
N21 C21 C22 122.9(3)
N21 C21 H21 118.5
C22 C21 H21 118.5
C23 C22 C21 119.4(3)
C23 C22 H22 120.3
C21 C22 H22 120.3
C22 C23 C24 117.9(3)
C22 C23 C26 118.7(3)
C24 C23 C26 123.4(3)
C25 C24 C23 119.0(3)
C25 C24 H24 120.5
C23 C24 H24 120.5
N21 C25 C24 123.5(3)
N21 C25 H25 118.3
C24 C25 H25 118.3
O21 C26 N22 122.2(3)
O21 C26 C23 119.9(3)
N22 C26 C23 117.9(3)
C26 N22 H22A 120.0
C26 N22 H22B 120.0
H22A N22 H22B 120.0
C31 N31 C35 117.4(3)
C31 N31 Co1 119.99(19)
C35 N31 Co1 122.6(2)
N31 C31 C32 123.3(3)
N31 C31 H31 118.3
C32 C31 H31 118.3
C33 C32 C31 118.8(3)
C33 C32 H32 120.6
C31 C32 H32 120.6
C32 C33 C34 118.2(3)
C32 C33 C36 123.5(3)
C34 C33 C36 118.3(3)
C35 C34 C33 118.9(3)
C35 C34 H34 120.6
C33 C34 H34 120.6
N31 C35 C34 123.4(3)
N31 C35 H35 118.3
C34 C35 H35 118.3
O31 C36 N32 123.0(3)
O31 C36 C33 118.8(3)
N32 C36 C33 118.2(3)
C36 N32 H32A 120.0
C36 N32 H32B 120.0
H32A N32 H32B 120.0
C41 N41 C45 117.3(3)
C41 N41 Co1 118.0(2)
C45 N41 Co1 123.6(2)
N41 C41 C42 123.4(3)
N41 C41 H41 118.3
C42 C41 H41 118.3
C43 C42 C41 119.2(3)
C43 C42 H42 120.4
C41 C42 H42 120.4
C42 C43 C44 117.8(3)
C42 C43 C46 123.6(3)
C44 C43 C46 118.5(3)
C45 C44 C43 119.3(3)
C45 C44 H44 120.4
C43 C44 H44 120.4
N41 C45 C44 123.0(3)
N41 C45 H45 118.5
C44 C45 H45 118.5
O41 C46 N42 122.7(3)
O41 C46 C43 120.3(3)
N42 C46 C43 117.0(3)
C46 N42 H42A 120.0
C46 N42 H42B 120.0
H42A N42 H42B 120.0
C55 N51 C51 117.6(3)
N51 C51 C52 123.1(3)
N51 C51 H51 118.4
C52 C51 H51 118.4
C51 C52 C53 119.2(3)
C51 C52 H52 120.4
C53 C52 H52 120.4
C52 C53 C54 118.4(3)
C52 C53 C56 118.5(3)
C54 C53 C56 123.1(3)
C53 C54 C55 117.8(3)
C53 C54 H54 121.1
C55 C54 H54 121.1
N51 C55 C54 123.7(3)
N51 C55 H55 118.1
C54 C55 H55 118.1
O51 C56 N52 122.9(3)
O51 C56 C53 118.8(3)
N52 C56 C53 118.2(3)
C56 N52 H52A 120.0
C56 N52 H52B 120.0
H52A N52 H52B 120.0
C61 N61 C65 116.8(3)
N61 C61 C62 124.0(3)
N61 C61 H61 118.0
C62 C61 H61 118.0
C61 C62 C63 118.6(3)
C61 C62 H62 120.7
C63 C62 H62 120.7
C64 C63 C62 118.3(3)
C64 C63 C66 122.2(3)
C62 C63 C66 119.4(3)
C63 C64 C65 119.0(3)
C63 C64 H64 120.5
C65 C64 H64 120.5
N61 C65 C64 123.3(3)
N61 C65 H65 118.4
C64 C65 H65 118.4
O61 C66 N62 123.4(3)
O61 C66 C63 119.9(3)
N62 C66 C63 116.7(3)
C66 N62 H62A 120.0
C66 N62 H62B 120.0
H62A N62 H62B 120.0
O71 C71 C72 127.2(19)
O71 C71 H71A 105.5
C72 C71 H71A 105.5
O71 C71 H71B 105.5
C72 C71 H71B 105.5
H71A C71 H71B 106.1
C71 C72 H72A 109.5
C71 C72 H72B 109.5
H72A C72 H72B 109.5
C71 C72 H72C 109.5
H72A C72 H72C 109.5
H72B C72 H72C 109.5
C71 O71 H71 109.5
O81 C81 C82 125.4(14)
O81 C81 H81A 106.0
C82 C81 H81A 106.0
O81 C81 H81B 106.0
C82 C81 H81B 106.0
H81A C81 H81B 106.3
C81 C82 H82A 109.5
C81 C82 H82B 109.5
H82A C82 H82B 109.5
C81 C82 H82C 109.5
H82A C82 H82C 109.5
H82B C82 H82C 109.5
C81 O81 H81 109.5

loop_
_geom_bond_atom_site_label_1
_geom_bond_atom_site_label_2
_geom_bond_distance
Co1 N1 2.074(3)
Co1 N2 2.079(3)
Co1 N31 2.179(2)
Co1 N11 2.181(2)
Co1 N41 2.183(2)
Co1 N21 2.185(2)
N1 C1 1.160(4)
C1 S1 1.635(3)
N2 C2 1.162(4)
C2 S2 1.631(3)
N11 C11 1.337(4)
N11 C15 1.339(4)
C11 C12 1.387(4)
C11 H11 0.9500
C12 C13 1.385(4)
C12 H12 0.9500
C13 C14 1.387(4)
C13 C16 1.508(4)
C14 C15 1.388(4)
C14 H14 0.9500
C15 H15 0.9500
C16 O11 1.236(4)
C16 N12 1.325(4)
N12 H12A 0.8800
N12 H12B 0.8800
N21 C25 1.336(4)
N21 C21 1.343(4)
C21 C22 1.384(4)
C21 H21 0.9500
C22 C23 1.382(4)
C22 H22 0.9500
C23 C24 1.387(4)
C23 C26 1.512(4)
C24 C25 1.383(4)
C24 H24 0.9500
C25 H25 0.9500
C26 O21 1.221(4)
C26 N22 1.328(4)
N22 H22A 0.8800
N22 H22B 0.8800
N31 C31 1.330(4)
N31 C35 1.341(4)
C31 C32 1.388(4)
C31 H31 0.9500
C32 C33 1.386(4)
C32 H32 0.9500
C33 C34 1.392(4)
C33 C36 1.515(4)
C34 C35 1.375(4)
C34 H34 0.9500
C35 H35 0.9500
C36 O31 1.238(4)
C36 N32 1.314(4)
N32 H32A 0.8800
N32 H32B 0.8800
N41 C41 1.336(4)
N41 C45 1.336(4)
C41 C42 1.385(4)
C41 H41 0.9500
C42 C43 1.378(4)
C42 H42 0.9500
C43 C44 1.391(4)
C43 C46 1.511(4)
C44 C45 1.384(4)
C44 H44 0.9500
C45 H45 0.9500
C46 O41 1.227(4)
C46 N42 1.338(4)
N42 H42A 0.8800
N42 H42B 0.8800
N51 C55 1.319(5)
N51 C51 1.338(5)
C51 C52 1.370(5)
C51 H51 0.9500
C52 C53 1.381(5)
C52 H52 0.9500
C53 C54 1.391(5)
C53 C56 1.499(4)
C54 C55 1.393(5)
C54 H54 0.9500
C55 H55 0.9500
C56 O51 1.235(4)
C56 N52 1.330(4)
N52 H52A 0.8800
N52 H52B 0.8800
N61 C61 1.333(5)
N61 C65 1.339(5)
C61 C62 1.379(5)
C61 H61 0.9500
C62 C63 1.384(4)
C62 H62 0.9500
C63 C64 1.381(5)
C63 C66 1.510(4)
C64 C65 1.385(5)
C64 H64 0.9500
C65 H65 0.9500
C66 O61 1.247(4)
C66 N62 1.309(4)
N62 H62A 0.8800
N62 H62B 0.8800
C71 O71 1.351(19)
C71 C72 1.44(4)
C71 H71A 0.9900
C71 H71B 0.9900
C72 H72A 0.9800
C72 H72B 0.9800
C72 H72C 0.9800
O71 H71 0.8400
C81 O81 1.300(11)
C81 C82 1.37(2)
C81 H81A 0.9900
C81 H81B 0.9900
C82 H82A 0.9800
C82 H82B 0.9800
C82 H82C 0.9800
O81 H81 0.8400

loop_
_geom_hbond_atom_site_label_D
_geom_hbond_atom_site_label_H
_geom_hbond_atom_site_label_A
_geom_hbond_site_symmetry_A
_geom_hbond_distance_DH
_geom_hbond_distance_HA
_geom_hbond_distance_DA
_geom_hbond_angle_DHA
C11 H11 S1 1_455 0.95 3.03 3.676(3) 126.8
C14 H14 O31 2_766 0.95 2.62 3.532(4) 162.1
C15 H15 O81 2_766 0.95 2.60 3.454(7) 149.4
N12 H12A N51 . 0.88 2.09 2.936(4) 160.0
N12 H12B O31 2_766 0.88 2.12 2.879(4) 144.2
C25 H25 O41 2_665 0.95 2.47 3.100(4) 124.0
N22 H22A S2 2_655 0.88 2.60 3.439(3) 160.3
N22 H22B O61 2_755 0.88 2.26 3.005(4) 142.2
C32 H32 O11 2_666 0.95 2.47 3.399(4) 165.2
N32 H32A N61 2_756 0.88 2.14 2.965(4) 155.5
N32 H32B O11 2_666 0.88 2.14 2.952(4) 153.4
C41 H41 O21 2_655 0.95 2.32 3.113(4) 140.3
C42 H42 O61 2_655 0.95 2.63 3.547(4) 162.7
N42 H42A S1 2_665 0.88 2.68 3.523(3) 161.4
N42 H42B O61 2_655 0.88 2.22 3.063(4) 159.2
N52 H52A O41 2_676 0.88 2.09 2.921(4) 157.4
N52 H52B O61 2_766 0.88 2.06 2.882(4) 154.9
C62 H62 S1 1_545 0.95 2.89 3.734(3) 148.0
N62 H62A O21 . 0.88 2.03 2.854(4) 156.0
N62 H62B O51 2_666 0.88 1.94 2.775(4) 158.7
O71 H71 O31 2_766 0.84 2.20 3.020(13) 166.8
O81 H81 O11 2_666 0.84 2.37 2.855(7) 117.7
O81 H81 N32 . 0.84 2.58 3.062(8) 117.9
